data_4317406
loop_
_publ_author_name
'Eddy Dumas'
'Slavi C. Sevov'

_publ_section_title
;
 Synthesis and Characterization of Cs5P[Mo4O14(OH)]2.2H2O: A New
 Molybdophosphate Cluster with Face-Sharing MoO6Octahedra
;
_journal_name_full 'Inorganic Chemistry'
_journal_page_first 144
_journal_page_last 146
_journal_paper_doi 10.1021/ic010900w
_journal_volume 41
_journal_year 2002
_chemical_formula_moiety Cs5PMo8032H6
_chemical_formula_sum 'Cs5 H6 Mo8 O32 P'
_chemical_formula_weight 1981.08
_chemical_melting_point ?
_chemical_name_common Cs5PMo8032H6
_chemical_name_systematic
;
   ?
;
_space_group_IT_number 63
_symmetry_cell_setting orthorhombic
_symmetry_space_group_name_Hall '-C 2c 2'
_symmetry_space_group_name_H-M 'C m c m'
_atom_sites_solution_hydrogens geom
_atom_sites_solution_primary direct
_atom_sites_solution_secondary difmap
_audit_creation_method SHELXL-97
_cell_angle_alpha 90.00
_cell_angle_beta 90.00
_cell_angle_gamma 90.00
_cell_formula_units_Z 4
_cell_length_a 8.8151(6)
_cell_length_b 23.1028(16)
_cell_length_c 16.0683(11)
_cell_measurement_reflns_used 577
_cell_measurement_temperature 293(2)
_cell_measurement_theta_max 56.497
_cell_measurement_theta_min 4.343
_cell_volume 3272.4(4)
_computing_cell_refinement 'Bruker SMART'
_computing_data_collection 'Bruker SMART'
_computing_data_reduction 'Bruker SMART'
_computing_molecular_graphics 'Bruker SHELXTL'
_computing_publication_material 'Bruker SHELXTL'
_computing_structure_refinement 'SHELXL-97 (Sheldrick, 1997)'
_computing_structure_solution 'SHELXS-97 (Sheldrick, 1990)'
_diffrn_ambient_temperature 293(2)
_diffrn_measured_fraction_theta_full 0.999
_diffrn_measured_fraction_theta_max 0.999
_diffrn_measurement_device_type 'CCD area detector'
_diffrn_measurement_method 'omega scans'
_diffrn_radiation_monochromator graphite
_diffrn_radiation_source 'fine-focus sealed tube'
_diffrn_radiation_type MoK\a
_diffrn_radiation_wavelength 0.71073
_diffrn_reflns_av_R_equivalents 0.0246
_diffrn_reflns_av_sigmaI/netI 0.0142
_diffrn_reflns_limit_h_max 11
_diffrn_reflns_limit_h_min -11
_diffrn_reflns_limit_k_max 30
_diffrn_reflns_limit_k_min -30
_diffrn_reflns_limit_l_max 21
_diffrn_reflns_limit_l_min -21
_diffrn_reflns_number 17957
_diffrn_reflns_theta_full 28.27
_diffrn_reflns_theta_max 28.27
_diffrn_reflns_theta_min 2.47
_exptl_absorpt_coefficient_mu 8.600
_exptl_absorpt_correction_T_max 0.6264
_exptl_absorpt_correction_T_min 0.4251
_exptl_absorpt_correction_type none
_exptl_absorpt_process_details SADABS
_exptl_crystal_colour colorless
_exptl_crystal_density_diffrn 4.021
_exptl_crystal_density_meas ?
_exptl_crystal_density_method 'not measured'
_exptl_crystal_description polyhedral
_exptl_crystal_F_000 3552
_exptl_crystal_size_max 0.12
_exptl_crystal_size_mid 0.08
_exptl_crystal_size_min 0.06
_refine_diff_density_max 0.958
_refine_diff_density_min -0.643
_refine_diff_density_rms 0.149
_refine_ls_extinction_coef 0.000177(11)
_refine_ls_extinction_expression Fc^*^=kFc[1+0.001xFc^2^\l^3^/sin(2\q)]^-1/4^
_refine_ls_extinction_method SHELXL
_refine_ls_goodness_of_fit_ref 1.146
_refine_ls_hydrogen_treatment mixed
_refine_ls_matrix_type full
_refine_ls_number_parameters 134
_refine_ls_number_reflns 2235
_refine_ls_number_restraints 4
_refine_ls_restrained_S_all 1.147
_refine_ls_R_factor_all 0.0208
_refine_ls_R_factor_gt 0.0191
_refine_ls_shift/su_max 0.001
_refine_ls_shift/su_mean 0.000
_refine_ls_structure_factor_coef Fsqd
_refine_ls_weighting_details 'calc w=1/[\s^2^(Fo^2^)+(0.0228P)^2^+7.7391P] where P=(Fo^2^+2Fc^2^)/3'
_refine_ls_weighting_scheme calc
_refine_ls_wR_factor_gt 0.0472
_refine_ls_wR_factor_ref 0.0480
_reflns_number_gt 2113
_reflns_number_total 2235
_reflns_threshold_expression >2sigma(I)
_cod_data_source_file ic010900w.cif
_cod_data_source_block Cs5PMo8032H6
_cod_depositor_comments
;
The following automatic conversions were performed:

'_chemical_melting_point' value 'not measured' was changed to '?' -
the value is undefined or not given.

Automatic conversion script
Id: cif_fix_values 1569 2011-02-09 13:29:24Z adriana 

The following automatic conversions were performed:

'_exptl_crystal_density_meas' value 'not measured' was changed to '?'
- the value is perceived as not measured.

Automatic conversion script
Id: cif_fix_values 3008 2015-01-20 13:52:24Z robertas 
;
_cod_original_formula_sum 'H6 Cs5 Mo8 O32 P'
_cod_database_code 4317406

loop_
_symmetry_equiv_pos_as_xyz
'x, y, z'
'-x, -y, z+1/2'
'-x, y, -z+1/2'
'x, -y, -z'
'x+1/2, y+1/2, z'
'-x+1/2, -y+1/2, z+1/2'
'-x+1/2, y+1/2, -z+1/2'
'x+1/2, -y+1/2, -z'
'-x, -y, -z'
'x, y, -z-1/2'
'x, -y, z-1/2'
'-x, y, z'
'-x+1/2, -y+1/2, -z'
'x+1/2, y+1/2, -z-1/2'
'x+1/2, -y+1/2, z-1/2'
'-x+1/2, y+1/2, z'

loop_
_atom_site_label
_atom_site_type_symbol
_atom_site_fract_x
_atom_site_fract_y
_atom_site_fract_z
_atom_site_U_iso_or_equiv
_atom_site_adp_type
_atom_site_occupancy
_atom_site_symmetry_multiplicity
_atom_site_calc_flag
_atom_site_refinement_flags
_atom_site_disorder_assembly
_atom_site_disorder_group
Cs1 Cs 0.0000 0.120299(17) 0.2500 0.02824(10) Uani 1 4 d S . .
Cs2 Cs 0.0000 0.116655(12) 0.539774(17) 0.02480(8) Uani 1 2 d S . .
Cs3 Cs 0.0000 0.360221(13) 0.474030(17) 0.02675(8) Uani 1 2 d S . .
Mo1 Mo 0.31914(3) 0.238898(10) 0.353845(15) 0.01772(7) Uani 1 1 d . . .
Mo2 Mo 0.31026(3) 0.016533(10) 0.349417(15) 0.01687(7) Uani 1 1 d . . .
P P 0.5000 0.12758(6) 0.2500 0.0122(3) Uani 1 4 d S . .
O1 O 0.5000 0.27195(17) 0.2500 0.0184(8) Uani 1 4 d SD . .
O2 O 0.5000 0.16703(11) 0.32778(16) 0.0149(5) Uani 1 2 d S . .
O3 O 0.2420(3) 0.21179(12) 0.2500 0.0190(6) Uani 1 2 d S . .
O4 O 0.5000 0.25493(12) 0.41612(17) 0.0208(6) Uani 1 2 d S . .
O5 O 0.2165(3) 0.19764(10) 0.42120(14) 0.0304(5) Uani 1 1 d . . .
O6 O 0.2391(3) 0.30639(10) 0.35765(15) 0.0319(5) Uani 1 1 d . . .
O7 O 0.5000 -0.01580(16) 0.2500 0.0182(8) Uani 1 4 d SD . .
O8 O 0.3574(3) 0.08841(11) 0.2500 0.0147(5) Uani 1 2 d S . .
O9 O 0.1982(3) -0.00117(13) 0.2500 0.0205(6) Uani 1 2 d S . .
O10 O 0.5000 0.04278(13) 0.39217(17) 0.0195(6) Uani 1 2 d S . .
O11 O 0.1873(3) 0.06031(11) 0.40137(14) 0.0303(5) Uani 1 1 d . . .
O12 O 0.2945(3) -0.04922(10) 0.39711(15) 0.0314(5) Uani 1 1 d . . .
OW1 O 0.0000 0.1031(2) 0.7500 0.0368(12) Uani 1 4 d SD . .
OW2 O 0.0000 0.36678(19) 0.2500 0.0328(11) Uani 1 4 d SD . .
H1 H 0.5000 0.3142(13) 0.2500 0.050 Uiso 1 4 d SD . .
H7 H 0.5000 -0.0580(13) 0.2500 0.050 Uiso 1 4 d SD . .
HW1 H 0.079(5) 0.076(2) 0.7500 0.050 Uiso 1 2 d SD . .
HW2 H 0.099(4) 0.349(2) 0.2500 0.050 Uiso 1 2 d SD . .

loop_
_atom_site_aniso_label
_atom_site_aniso_U_11
_atom_site_aniso_U_22
_atom_site_aniso_U_33
_atom_site_aniso_U_23
_atom_site_aniso_U_13
_atom_site_aniso_U_12
Cs1 0.01655(18) 0.0227(2) 0.0455(2) 0.000 0.000 0.000
Cs2 0.02396(14) 0.02477(14) 0.02566(14) -0.00529(10) 0.000 0.000
Cs3 0.02804(15) 0.02733(15) 0.02489(14) 0.00448(11) 0.000 0.000
Mo1 0.01715(13) 0.01723(13) 0.01878(13) -0.00229(9) 0.00220(9) 0.00093(9)
Mo2 0.01484(12) 0.01751(13) 0.01826(12) 0.00218(9) 0.00175(8) -0.00024(8)
P 0.0130(6) 0.0097(6) 0.0139(6) 0.000 0.000 0.000
O1 0.022(2) 0.0136(18) 0.0191(19) 0.000 0.000 0.000
O2 0.0162(13) 0.0136(13) 0.0149(12) -0.0012(10) 0.000 0.000
O3 0.0151(13) 0.0176(13) 0.0242(14) 0.000 0.000 -0.0019(11)
O4 0.0249(15) 0.0204(14) 0.0172(13) -0.0045(11) 0.000 0.000
O5 0.0282(12) 0.0362(12) 0.0269(11) 0.0025(10) 0.0077(10) -0.0056(10)
O6 0.0322(13) 0.0254(11) 0.0380(13) -0.0056(10) 0.0021(11) 0.0085(10)
O7 0.019(2) 0.0122(18) 0.023(2) 0.000 0.000 0.000
O8 0.0135(12) 0.0142(12) 0.0163(12) 0.000 0.000 -0.0006(10)
O9 0.0165(13) 0.0195(13) 0.0256(14) 0.000 0.000 -0.0038(11)
O10 0.0164(14) 0.0247(15) 0.0175(13) -0.0006(11) 0.000 0.000
O11 0.0262(12) 0.0377(13) 0.0271(11) -0.0026(10) 0.0069(9) 0.0073(10)
O12 0.0309(13) 0.0268(11) 0.0364(13) 0.0132(10) -0.0001(10) -0.0038(10)
OW1 0.031(3) 0.024(2) 0.055(3) 0.000 0.000 0.000
OW2 0.030(3) 0.016(2) 0.053(3) 0.000 0.000 0.000

loop_
_atom_type_symbol
_atom_type_description
_atom_type_scat_dispersion_real
_atom_type_scat_dispersion_imag
_atom_type_scat_source
H H 0.0000 0.0000 'International Tables Vol C Tables 4.2.6.8 and 6.1.1.4'
O O 0.0106 0.0060 'International Tables Vol C Tables 4.2.6.8 and 6.1.1.4'
P P 0.1023 0.0942 'International Tables Vol C Tables 4.2.6.8 and 6.1.1.4'
Mo Mo -1.6832 0.6857 'International Tables Vol C Tables 4.2.6.8 and 6.1.1.4'
Cs Cs -0.3680 2.1192 'International Tables Vol C Tables 4.2.6.8 and 6.1.1.4'

loop_
_geom_angle_atom_site_label_1
_geom_angle_atom_site_label_2
_geom_angle_atom_site_label_3
_geom_angle
_geom_angle_site_symmetry_1
_geom_angle_site_symmetry_3
_geom_angle_publ_flag
O3 Cs1 O3 90.52(11) 3 . ?
O3 Cs1 O8 148.42(7) 3 . ?
O3 Cs1 O8 57.90(7) . . ?
O3 Cs1 O8 57.90(7) 3 3 ?
O3 Cs1 O8 148.42(7) . 3 ?
O8 Cs1 O8 153.68(9) . 3 ?
O3 Cs1 O11 86.52(6) 3 3 ?
O3 Cs1 O11 131.38(4) . 3 ?
O8 Cs1 O11 113.43(5) . 3 ?
O8 Cs1 O11 53.71(4) 3 3 ?
O3 Cs1 O11 131.38(4) 3 10_556 ?
O3 Cs1 O11 86.52(6) . 10_556 ?
O8 Cs1 O11 53.71(4) . 10_556 ?
O8 Cs1 O11 113.43(5) 3 10_556 ?
O11 Cs1 O11 61.08(8) 3 10_556 ?
O3 Cs1 O11 86.52(6) 3 12 ?
O3 Cs1 O11 131.38(4) . 12 ?
O8 Cs1 O11 113.43(5) . 12 ?
O8 Cs1 O11 53.71(4) 3 12 ?
O11 Cs1 O11 96.89(8) 3 12 ?
O11 Cs1 O11 129.52(9) 10_556 12 ?
O3 Cs1 O11 131.38(4) 3 . ?
O3 Cs1 O11 86.52(6) . . ?
O8 Cs1 O11 53.71(4) . . ?
O8 Cs1 O11 113.43(5) 3 . ?
O11 Cs1 O11 129.52(9) 3 . ?
O11 Cs1 O11 96.89(8) 10_556 . ?
O11 Cs1 O11 61.07(8) 12 . ?
O3 Cs1 O9 166.64(7) 3 . ?
O3 Cs1 O9 102.84(7) . . ?
O8 Cs1 O9 44.94(7) . . ?
O8 Cs1 O9 108.74(7) 3 . ?
O11 Cs1 O9 84.63(6) 3 . ?
O11 Cs1 O9 50.91(4) 10_556 . ?
O11 Cs1 O9 84.63(6) 12 . ?
O11 Cs1 O9 50.91(4) . . ?
O3 Cs1 O9 102.84(7) 3 3 ?
O3 Cs1 O9 166.64(7) . 3 ?
O8 Cs1 O9 108.74(7) . 3 ?
O8 Cs1 O9 44.94(7) 3 3 ?
O11 Cs1 O9 50.91(4) 3 3 ?
O11 Cs1 O9 84.63(6) 10_556 3 ?
O11 Cs1 O9 50.91(4) 12 3 ?
O11 Cs1 O9 84.63(6) . 3 ?
O9 Cs1 O9 63.80(10) . 3 ?
O3 Cs1 O5 46.48(3) 3 12 ?
O3 Cs1 O5 91.48(5) . 12 ?
O8 Cs1 O5 126.65(4) . 12 ?
O8 Cs1 O5 67.51(5) 3 12 ?
O11 Cs1 O5 119.19(6) 3 12 ?
O11 Cs1 O5 177.11(5) 10_556 12 ?
O11 Cs1 O5 53.33(6) 12 12 ?
O11 Cs1 O5 85.06(5) . 12 ?
O9 Cs1 O5 131.72(4) . 12 ?
O9 Cs1 O5 97.70(5) 3 12 ?
O3 Cs1 O5 46.48(3) 3 3 ?
O3 Cs1 O5 91.48(5) . 3 ?
O8 Cs1 O5 126.65(4) . 3 ?
O8 Cs1 O5 67.51(5) 3 3 ?
O11 Cs1 O5 53.33(6) 3 3 ?
O11 Cs1 O5 85.06(5) 10_556 3 ?
O11 Cs1 O5 119.19(6) 12 3 ?
O11 Cs1 O5 177.11(5) . 3 ?
O9 Cs1 O5 131.72(4) . 3 ?
O9 Cs1 O5 97.70(5) 3 3 ?
O5 Cs1 O5 92.91(7) 12 3 ?
O4 Cs2 O11 125.63(6) 13_556 . ?
O4 Cs2 O11 125.63(6) 13_556 12 ?
O11 Cs2 O11 65.31(9) . 12 ?
O4 Cs2 O12 113.62(5) 13_556 9_556 ?
O11 Cs2 O12 117.52(7) . 9_556 ?
O11 Cs2 O12 65.45(6) 12 9_556 ?
O4 Cs2 O12 113.62(5) 13_556 4_556 ?
O11 Cs2 O12 65.45(6) . 4_556 ?
O11 Cs2 O12 117.52(7) 12 4_556 ?
O12 Cs2 O12 108.80(8) 9_556 4_556 ?
O4 Cs2 O5 65.19(6) 13_556 12 ?
O11 Cs2 O5 97.73(6) . 12 ?
O11 Cs2 O5 60.46(7) 12 12 ?
O12 Cs2 O5 89.41(6) 9_556 12 ?
O12 Cs2 O5 159.27(6) 4_556 12 ?
O4 Cs2 O5 65.19(6) 13_556 . ?
O11 Cs2 O5 60.46(7) . . ?
O11 Cs2 O5 97.73(6) 12 . ?
O12 Cs2 O5 159.27(6) 9_556 . ?
O12 Cs2 O5 89.41(6) 4_556 . ?
O5 Cs2 O5 71.11(9) 12 . ?
O4 Cs2 O6 50.80(5) 13_556 13_556 ?
O11 Cs2 O6 102.32(6) . 13_556 ?
O11 Cs2 O6 162.95(6) 12 13_556 ?
O12 Cs2 O6 131.49(6) 9_556 13_556 ?
O12 Cs2 O6 62.83(6) 4_556 13_556 ?
O5 Cs2 O6 112.53(6) 12 13_556 ?
O5 Cs2 O6 65.35(6) . 13_556 ?
O4 Cs2 O6 50.80(5) 13_556 8_456 ?
O11 Cs2 O6 162.95(6) . 8_456 ?
O11 Cs2 O6 102.32(6) 12 8_456 ?
O12 Cs2 O6 62.83(6) 9_556 8_456 ?
O12 Cs2 O6 131.49(6) 4_556 8_456 ?
O5 Cs2 O6 65.35(6) 12 8_456 ?
O5 Cs2 O6 112.53(6) . 8_456 ?
O6 Cs2 O6 86.97(8) 13_556 8_456 ?
O4 Cs2 OW1 81.87(10) 13_556 . ?
O11 Cs2 OW1 133.17(7) . . ?
O11 Cs2 OW1 133.17(7) 12 . ?
O12 Cs2 OW1 68.82(6) 9_556 . ?
O12 Cs2 OW1 68.82(6) 4_556 . ?
O5 Cs2 OW1 129.10(7) 12 . ?
O5 Cs2 OW1 129.10(7) . . ?
O6 Cs2 OW1 63.77(7) 13_556 . ?
O6 Cs2 OW1 63.77(7) 8_456 . ?
O4 Cs2 Mo1 26.60(3) 13_556 13_556 ?
O11 Cs2 Mo1 116.24(5) . 13_556 ?
O11 Cs2 Mo1 149.81(5) 12 13_556 ?
O12 Cs2 Mo1 125.77(5) 9_556 13_556 ?
O12 Cs2 Mo1 87.03(4) 4_556 13_556 ?
O5 Cs2 Mo1 90.24(4) 12 13_556 ?
O5 Cs2 Mo1 63.20(4) . 13_556 ?
O6 Cs2 Mo1 24.21(4) 13_556 13_556 ?
O6 Cs2 Mo1 68.07(4) 8_456 13_556 ?
OW1 Cs2 Mo1 70.00(8) . 13_556 ?
O4 Cs2 Mo1 26.60(3) 13_556 8_456 ?
O11 Cs2 Mo1 149.81(5) . 8_456 ?
O11 Cs2 Mo1 116.24(5) 12 8_456 ?
O12 Cs2 Mo1 87.03(4) 9_556 8_456 ?
O12 Cs2 Mo1 125.77(5) 4_556 8_456 ?
O5 Cs2 Mo1 63.20(4) 12 8_456 ?
O5 Cs2 Mo1 90.24(4) . 8_456 ?
O6 Cs2 Mo1 68.07(4) 13_556 8_456 ?
O6 Cs2 Mo1 24.21(4) 8_456 8_456 ?
OW1 Cs2 Mo1 70.00(8) . 8_456 ?
Mo1 Cs2 Mo1 46.072(8) 13_556 8_456 ?
O12 Cs3 O12 73.40(9) 16 5_455 ?
O12 Cs3 O6 67.80(7) 16 . ?
O12 Cs3 O6 116.11(7) 5_455 . ?
O12 Cs3 O6 116.11(7) 16 12 ?
O12 Cs3 O6 67.80(7) 5_455 12 ?
O6 Cs3 O6 86.37(10) . 12 ?
O12 Cs3 O10 77.54(6) 16 13_556 ?
O12 Cs3 O10 77.54(6) 5_455 13_556 ?
O6 Cs3 O10 135.37(5) . 13_556 ?
O6 Cs3 O10 135.37(5) 12 13_556 ?
O12 Cs3 O4 143.20(4) 16 13_556 ?
O12 Cs3 O4 143.20(4) 5_455 13_556 ?
O6 Cs3 O4 89.96(6) . 13_556 ?
O6 Cs3 O4 89.96(6) 12 13_556 ?
O10 Cs3 O4 102.63(7) 13_556 13_556 ?
O12 Cs3 O2 122.27(6) 16 13_556 ?
O12 Cs3 O2 122.27(6) 5_455 13_556 ?
O6 Cs3 O2 121.15(5) . 13_556 ?
O6 Cs3 O2 121.15(5) 12 13_556 ?
O10 Cs3 O2 57.37(7) 13_556 13_556 ?
O4 Cs3 O2 45.25(7) 13_556 13_556 ?
O12 Cs3 O5 92.02(6) 16 13_556 ?
O12 Cs3 O5 160.27(6) 5_455 13_556 ?
O6 Cs3 O5 68.13(6) . 13_556 ?
O6 Cs3 O5 131.69(6) 12 13_556 ?
O10 Cs3 O5 86.51(5) 13_556 13_556 ?
O4 Cs3 O5 51.66(4) 13_556 13_556 ?
O2 Cs3 O5 54.57(4) 13_556 13_556 ?
O12 Cs3 O5 160.27(6) 16 8_456 ?
O12 Cs3 O5 92.02(6) 5_455 8_456 ?
O6 Cs3 O5 131.69(6) . 8_456 ?
O6 Cs3 O5 68.13(6) 12 8_456 ?
O10 Cs3 O5 86.51(5) 13_556 8_456 ?
O4 Cs3 O5 51.66(4) 13_556 8_456 ?
O2 Cs3 O5 54.57(4) 13_556 8_456 ?
O5 Cs3 O5 98.59(8) 13_556 8_456 ?
O12 Cs3 OW2 64.12(7) 16 . ?
O12 Cs3 OW2 64.12(7) 5_455 . ?
O6 Cs3 OW2 53.87(6) . . ?
O6 Cs3 OW2 53.87(6) 12 . ?
O10 Cs3 OW2 131.40(9) 13_556 . ?
O4 Cs3 OW2 125.97(9) 13_556 . ?
O2 Cs3 OW2 171.23(8) 13_556 . ?
O5 Cs3 OW2 121.82(5) 13_556 . ?
O5 Cs3 OW2 121.82(5) 8_456 . ?
O12 Cs3 Mo1 116.55(4) 16 13_556 ?
O12 Cs3 Mo1 158.75(5) 5_455 13_556 ?
O6 Cs3 Mo1 85.09(5) . 13_556 ?
O6 Cs3 Mo1 118.02(5) 12 13_556 ?
O10 Cs3 Mo1 86.17(5) 13_556 13_556 ?
O4 Cs3 Mo1 28.97(3) 13_556 13_556 ?
O2 Cs3 Mo1 36.52(3) 13_556 13_556 ?
O5 Cs3 Mo1 25.37(4) 13_556 13_556 ?
O5 Cs3 Mo1 73.24(4) 8_456 13_556 ?
OW2 Cs3 Mo1 136.71(6) . 13_556 ?
O12 Cs3 Mo1 158.75(5) 16 8_456 ?
O12 Cs3 Mo1 116.55(4) 5_455 8_456 ?
O6 Cs3 Mo1 118.02(5) . 8_456 ?
O6 Cs3 Mo1 85.09(5) 12 8_456 ?
O10 Cs3 Mo1 86.17(5) 13_556 8_456 ?
O4 Cs3 Mo1 28.97(3) 13_556 8_456 ?
O2 Cs3 Mo1 36.52(3) 13_556 8_456 ?
O5 Cs3 Mo1 73.24(4) 13_556 8_456 ?
O5 Cs3 Mo1 25.37(4) 8_456 8_456 ?
OW2 Cs3 Mo1 136.71(6) . 8_456 ?
Mo1 Cs3 Mo1 47.882(9) 13_556 8_456 ?
O5 Mo1 O6 105.56(12) . . ?
O5 Mo1 O3 100.53(11) . . ?
O6 Mo1 O3 100.56(12) . . ?
O5 Mo1 O4 102.60(12) . . ?
O6 Mo1 O4 98.50(12) . . ?
O3 Mo1 O4 144.69(11) . . ?
O5 Mo1 O2 94.51(10) . . ?
O6 Mo1 O2 158.95(10) . . ?
O3 Mo1 O2 81.57(10) . . ?
O4 Mo1 O2 70.38(9) . . ?
O5 Mo1 O1 163.90(12) . . ?
O6 Mo1 O1 90.49(12) . . ?
O3 Mo1 O1 74.73(8) . . ?
O4 Mo1 O1 75.66(8) . . ?
O2 Mo1 O1 69.71(10) . . ?
O5 Mo1 Mo1 122.10(8) . 12_655 ?
O6 Mo1 Mo1 114.32(9) . 12_655 ?
O3 Mo1 Mo1 110.89(8) . 12_655 ?
O4 Mo1 Mo1 33.79(7) . 12_655 ?
O2 Mo1 Mo1 47.05(4) . 12_655 ?
O1 Mo1 Mo1 49.02(3) . 12_655 ?
O5 Mo1 Cs3 56.07(8) . 13_556 ?
O6 Mo1 Cs3 132.28(8) . 13_556 ?
O3 Mo1 Cs3 124.69(8) . 13_556 ?
O4 Mo1 Cs3 53.71(9) . 13_556 ?
O2 Mo1 Cs3 55.66(6) . 13_556 ?
O1 Mo1 Cs3 113.59(5) . 13_556 ?
Mo1 Mo1 Cs3 66.059(4) 12_655 13_556 ?
O5 Mo1 Cs2 113.56(8) . 13_556 ?
O6 Mo1 Cs2 53.16(9) . 13_556 ?
O3 Mo1 Cs2 140.84(7) . 13_556 ?
O4 Mo1 Cs2 45.40(8) . 13_556 ?
O2 Mo1 Cs2 112.94(5) . 13_556 ?
O1 Mo1 Cs2 76.94(7) . 13_556 ?
Mo1 Mo1 Cs2 66.964(4) 12_655 13_556 ?
Cs3 Mo1 Cs2 91.333(9) 13_556 13_556 ?
O5 Mo1 Cs1 62.53(8) . . ?
O6 Mo1 Cs1 109.09(9) . . ?
O3 Mo1 Cs1 38.00(7) . . ?
O4 Mo1 Cs1 151.15(9) . . ?
O2 Mo1 Cs1 85.62(5) . . ?
O1 Mo1 Cs1 111.45(5) . . ?
Mo1 Mo1 Cs1 131.250(5) 12_655 . ?
Cs3 Mo1 Cs1 99.705(9) 13_556 . ?
Cs2 Mo1 Cs1 161.446(8) 13_556 . ?
O5 Mo1 Cs3 74.86(8) . . ?
O6 Mo1 Cs3 31.13(8) . . ?
O3 Mo1 Cs3 111.33(8) . . ?
O4 Mo1 Cs3 100.30(7) . . ?
O2 Mo1 Cs3 164.33(6) . . ?
O1 Mo1 Cs3 121.24(9) . . ?
Mo1 Mo1 Cs3 129.574(5) 12_655 . ?
Cs3 Mo1 Cs3 108.700(8) 13_556 . ?
Cs2 Mo1 Cs3 62.995(6) 13_556 . ?
Cs1 Mo1 Cs3 99.123(8) . . ?
O11 Mo2 O12 104.89(12) . . ?
O11 Mo2 O10 101.12(11) . . ?
O12 Mo2 O10 101.09(12) . . ?
O11 Mo2 O9 101.94(11) . . ?
O12 Mo2 O9 98.16(12) . . ?
O10 Mo2 O9 144.86(10) . . ?
O11 Mo2 O8 91.51(10) . . ?
O12 Mo2 O8 162.14(10) . . ?
O10 Mo2 O8 82.22(10) . . ?
O9 Mo2 O8 71.05(9) . . ?
O11 Mo2 O7 160.66(12) . . ?
O12 Mo2 O7 94.44(12) . . ?
O10 Mo2 O7 74.39(8) . . ?
O9 Mo2 O7 75.06(8) . . ?
O8 Mo2 O7 69.35(10) . . ?
O11 Mo2 Mo2 119.39(8) . 10_556 ?
O12 Mo2 Mo2 116.67(8) . 10_556 ?
O10 Mo2 Mo2 111.12(8) . 10_556 ?
O9 Mo2 Mo2 33.80(7) . 10_556 ?
O8 Mo2 Mo2 46.98(4) . 10_556 ?
O7 Mo2 Mo2 48.91(2) . 10_556 ?
O11 Mo2 Cs1 53.13(8) . . ?
O12 Mo2 Cs1 131.43(8) . . ?
O10 Mo2 Cs1 123.84(9) . . ?
O9 Mo2 Cs1 55.97(9) . . ?
O8 Mo2 Cs1 54.54(7) . . ?
O7 Mo2 Cs1 113.26(5) . . ?
Mo2 Mo2 Cs1 66.288(4) 10_556 . ?
O11 Mo2 Cs3 62.36(8) . 13_556 ?
O12 Mo2 Cs3 108.70(8) . 13_556 ?
O10 Mo2 Cs3 38.78(8) . 13_556 ?
O9 Mo2 Cs3 151.42(9) . 13_556 ?
O8 Mo2 Cs3 84.98(4) . 13_556 ?
O7 Mo2 Cs3 111.40(5) . 13_556 ?
Mo2 Mo2 Cs3 130.667(6) 10_556 13_556 ?
Cs1 Mo2 Cs3 97.578(9) . 13_556 ?
O11 Mo2 Cs3 120.03(8) . 5_545 ?
O12 Mo2 Cs3 26.80(8) . 5_545 ?
O10 Mo2 Cs3 76.50(9) . 5_545 ?
O9 Mo2 Cs3 113.20(9) . 5_545 ?
O8 Mo2 Cs3 144.57(6) . 5_545 ?
O7 Mo2 Cs3 77.76(7) . 5_545 ?
Mo2 Mo2 Cs3 116.706(5) 10_556 5_545 ?
Cs1 Mo2 Cs3 158.191(8) . 5_545 ?
Cs3 Mo2 Cs3 95.339(8) 13_556 5_545 ?
O11 Mo2 Cs2 79.90(8) . 9_556 ?
O12 Mo2 Cs2 33.05(8) . 9_556 ?
O10 Mo2 Cs2 127.58(8) . 9_556 ?
O9 Mo2 Cs2 82.56(7) . 9_556 ?
O8 Mo2 Cs2 149.96(6) . 9_556 ?
O7 Mo2 Cs2 118.01(8) . 9_556 ?
Mo2 Mo2 Cs2 113.386(5) 10_556 9_556 ?
Cs1 Mo2 Cs2 98.850(8) . 9_556 ?
Cs3 Mo2 Cs2 115.104(8) 13_556 9_556 ?
Cs3 Mo2 Cs2 59.630(6) 5_545 9_556 ?
O2 P O2 107.8(2) 10_556 . ?
O2 P O8 110.14(7) 10_556 . ?
O2 P O8 110.14(7) . . ?
O2 P O8 110.14(7) 10_556 3_655 ?
O2 P O8 110.14(7) . 3_655 ?
O8 P O8 108.5(2) . 3_655 ?
H1 O1 Mo1 108.31(9) . . ?
H1 O1 Mo1 108.31(9) . 10_556 ?
Mo1 O1 Mo1 86.70(6) . 10_556 ?
H1 O1 Mo1 108.31(9) . 12_655 ?
Mo1 O1 Mo1 81.97(5) . 12_655 ?
Mo1 O1 Mo1 143.38(18) 10_556 12_655 ?
H1 O1 Mo1 108.31(9) . 3_655 ?
Mo1 O1 Mo1 143.38(18) . 3_655 ?
Mo1 O1 Mo1 81.97(5) 10_556 3_655 ?
Mo1 O1 Mo1 86.70(6) 12_655 3_655 ?
P O2 Mo1 124.25(10) . . ?
P O2 Mo1 124.25(10) . 12_655 ?
Mo1 O2 Mo1 85.91(9) . 12_655 ?
P O2 Cs3 132.72(14) . 13_556 ?
Mo1 O2 Cs3 87.82(7) . 13_556 ?
Mo1 O2 Cs3 87.82(7) 12_655 13_556 ?
Mo1 O3 Mo1 122.02(14) . 10_556 ?
Mo1 O3 Cs1 118.97(7) . . ?
Mo1 O3 Cs1 118.97(7) 10_556 . ?
Mo1 O4 Mo1 112.41(14) 12_655 . ?
Mo1 O4 Cs2 108.00(9) 12_655 13_556 ?
Mo1 O4 Cs2 108.00(9) . 13_556 ?
Mo1 O4 Cs3 97.32(9) 12_655 13_556 ?
Mo1 O4 Cs3 97.32(9) . 13_556 ?
Cs2 O4 Cs3 133.00(9) 13_556 13_556 ?
Mo1 O5 Cs2 175.69(12) . . ?
Mo1 O5 Cs3 98.56(10) . 13_556 ?
Cs2 O5 Cs3 85.02(5) . 13_556 ?
Mo1 O5 Cs1 94.02(9) . . ?
Cs2 O5 Cs1 81.95(5) . . ?
Cs3 O5 Cs1 124.09(7) 13_556 . ?
Mo1 O6 Cs3 132.16(12) . . ?
Mo1 O6 Cs2 102.62(11) . 13_556 ?
Cs3 O6 Cs2 87.52(6) . 13_556 ?
H7 O7 Mo2 107.90(8) . 12_655 ?
H7 O7 Mo2 107.90(8) . 10_556 ?
Mo2 O7 Mo2 144.21(17) 12_655 10_556 ?
H7 O7 Mo2 107.90(8) . 3_655 ?
Mo2 O7 Mo2 82.18(5) 12_655 3_655 ?
Mo2 O7 Mo2 86.97(5) 10_556 3_655 ?
H7 O7 Mo2 107.90(8) . . ?
Mo2 O7 Mo2 86.97(5) 12_655 . ?
Mo2 O7 Mo2 82.18(5) 10_556 . ?
Mo2 O7 Mo2 144.21(17) 3_655 . ?
P O8 Mo2 123.96(10) . . ?
P O8 Mo2 123.96(10) . 10_556 ?
Mo2 O8 Mo2 86.04(9) . 10_556 ?
P O8 Cs1 131.08(13) . . ?
Mo2 O8 Cs1 89.34(7) . . ?
Mo2 O8 Cs1 89.34(7) 10_556 . ?
Mo2 O9 Mo2 112.40(14) 10_556 . ?
Mo2 O9 Cs1 95.22(10) 10_556 . ?
Mo2 O9 Cs1 95.22(10) . . ?
Mo2 O10 Mo2 122.57(15) . 12_655 ?
Mo2 O10 Cs3 118.61(8) . 13_556 ?
Mo2 O10 Cs3 118.61(8) 12_655 13_556 ?
Mo2 O11 Cs2 162.39(12) . . ?
Mo2 O11 Cs1 102.12(9) . . ?
Cs2 O11 Cs1 95.06(6) . . ?
Mo2 O12 Cs3 138.49(12) . 5_545 ?
Mo2 O12 Cs2 129.99(12) . 9_556 ?
Cs3 O12 Cs2 91.12(6) 5_545 9_556 ?
HW1 OW1 Cs2 93.5(3) . 10_557 ?
HW1 OW1 Cs2 93.5(3) . . ?
Cs2 OW1 Cs2 169.40(17) 10_557 . ?
HW2 OW2 Cs3 88.99(15) . 10_556 ?
HW2 OW2 Cs3 88.99(15) . . ?
Cs3 OW2 Cs3 175.18(14) 10_556 . ?

loop_
_geom_bond_atom_site_label_1
_geom_bond_atom_site_label_2
_geom_bond_distance
_geom_bond_site_symmetry_2
_geom_bond_publ_flag
Cs1 O3 3.003(3) 3 ?
Cs1 O3 3.003(3) . ?
Cs1 O8 3.236(3) . ?
Cs1 O8 3.236(3) 3 ?
Cs1 O11 3.250(2) 3 ?
Cs1 O11 3.250(2) 10_556 ?
Cs1 O11 3.250(2) 12 ?
Cs1 O11 3.250(2) . ?
Cs1 O9 3.306(3) . ?
Cs1 O9 3.306(3) 3 ?
Cs1 O5 3.795(2) 12 ?
Cs1 O5 3.795(2) 3 ?
Cs2 O4 3.050(3) 13_556 ?
Cs2 O11 3.061(2) . ?
Cs2 O11 3.061(2) 12 ?
Cs2 O12 3.193(2) 9_556 ?
Cs2 O12 3.193(2) 4_556 ?
Cs2 O5 3.282(2) 12 ?
Cs2 O5 3.282(2) . ?
Cs2 O6 3.342(3) 13_556 ?
Cs2 O6 3.342(3) 8_456 ?
Cs2 OW1 3.3925(6) . ?
Cs2 Mo1 4.0742(4) 13_556 ?
Cs2 Mo1 4.0742(4) 8_456 ?
Cs3 O12 3.031(2) 16 ?
Cs3 O12 3.031(2) 5_455 ?
Cs3 O6 3.080(2) . ?
Cs3 O6 3.080(2) 12 ?
Cs3 O10 3.106(3) 13_556 ?
Cs3 O4 3.193(3) 13_556 ?
Cs3 O2 3.246(3) 13_556 ?
Cs3 O5 3.296(2) 13_556 ?
Cs3 O5 3.296(2) 8_456 ?
Cs3 OW2 3.6030(4) . ?
Cs3 Mo1 3.9287(4) 13_556 ?
Cs3 Mo1 3.9287(4) 8_456 ?
Mo1 O5 1.702(2) . ?
Mo1 O6 1.713(2) . ?
Mo1 O3 1.9077(13) . ?
Mo1 O4 1.9184(15) . ?
Mo1 O2 2.3397(19) . ?
Mo1 O1 2.4309(13) . ?
Mo1 Mo1 3.1885(5) 12_655 ?
Mo1 Cs3 3.9287(4) 13_556 ?
Mo1 Cs2 4.0743(4) 13_556 ?
Mo2 O11 1.701(2) . ?
Mo2 O12 1.707(2) . ?
Mo2 O10 1.9071(14) . ?
Mo2 O9 1.9224(15) . ?
Mo2 O8 2.3414(19) . ?
Mo2 O7 2.4305(12) . ?
Mo2 Mo2 3.1949(5) 10_556 ?
Mo2 Cs3 4.3535(4) 13_556 ?
Mo2 Cs3 4.4552(4) 5_545 ?
Mo2 Cs2 4.4854(4) 9_556 ?
P O2 1.547(3) 10_556 ?
P O2 1.547(3) . ?
P O8 1.549(3) . ?
P O8 1.549(3) 3_655 ?
O1 H1 0.98(3) . ?
O1 Mo1 2.4309(13) 10_556 ?
O1 Mo1 2.4309(13) 12_655 ?
O1 Mo1 2.4309(13) 3_655 ?
O2 Mo1 2.3397(19) 12_655 ?
O2 Cs3 3.246(3) 13_556 ?
O3 Mo1 1.9077(13) 10_556 ?
O4 Mo1 1.9184(15) 12_655 ?
O4 Cs2 3.050(3) 13_556 ?
O4 Cs3 3.193(3) 13_556 ?
O5 Cs3 3.296(2) 13_556 ?
O6 Cs2 3.341(3) 13_556 ?
O7 H7 0.98(3) . ?
O7 Mo2 2.4305(12) 12_655 ?
O7 Mo2 2.4305(12) 10_556 ?
O7 Mo2 2.4305(12) 3_655 ?
O8 Mo2 2.3415(19) 10_556 ?
O9 Mo2 1.9223(15) 10_556 ?
O10 Mo2 1.9072(14) 12_655 ?
O10 Cs3 3.106(3) 13_556 ?
O12 Cs3 3.031(2) 5_545 ?
O12 Cs2 3.193(2) 9_556 ?
OW1 HW1 0.93(3) . ?
OW1 Cs2 3.3925(6) 10_557 ?
OW2 HW2 0.96(3) . ?
OW2 Cs3 3.6030(4) 10_556 ?
